data_7111104
loop_
_publ_author_name
'Cheng, Lin'
'Khan, Masood A.'
'Richter-Addo, George B.'
'Powell, Douglas R.'

_publ_section_title
;
 The first unambiguous determination of a nitrosyl-to-nitrite conversion
 in an iron nitrosyl porphyrin
;
_journal_issue 23
_journal_name_full 'Chemical Communications'
_journal_page_first 2301
_journal_paper_doi 10.1039/b006775j
_journal_year 2000
_chemical_formula_moiety 'C64 H64 Fe N9 O5'
_chemical_formula_sum 'C64 H64 Fe N9 O5'
_chemical_formula_weight 1095.09
_chemical_name_systematic
; 
 ? 
;
_space_group_IT_number 14
_symmetry_cell_setting monoclinic
_symmetry_space_group_name_Hall '-P 2yn'
_symmetry_space_group_name_H-M 'P 1 21/n 1'
_atom_sites_solution_hydrogens geom
_atom_sites_solution_primary direct
_atom_sites_solution_secondary difmap
_audit_creation_method SHELXL-97
_cell_angle_alpha 90.00
_cell_angle_beta 111.519(2)
_cell_angle_gamma 90.00
_cell_formula_units_Z 4
_cell_length_a 17.7905(14)
_cell_length_b 17.6238(13)
_cell_length_c 20.2731(16)
_cell_measurement_reflns_used 7030
_cell_measurement_temperature 158(2)
_cell_measurement_theta_max 25.0
_cell_measurement_theta_min 3.0
_cell_volume 5913.3(8)
_computing_structure_refinement 'SHELXL-97 (Sheldrick, 1997)'
_computing_structure_solution 'SHELXS-97 (Sheldrick, 1990)'
_diffrn_ambient_temperature 158(2)
_diffrn_measured_fraction_theta_full 0.999
_diffrn_measured_fraction_theta_max 0.999
_diffrn_measurement_device 'Bruker SMART/P4'
_diffrn_measurement_method 'phi scan frames'
_diffrn_radiation_monochromator graphite
_diffrn_radiation_source 'sealed tube'
_diffrn_radiation_type MoK\a
_diffrn_radiation_wavelength 0.71073
_diffrn_reflns_av_R_equivalents 0.0758
_diffrn_reflns_av_sigmaI/netI 0.0871
_diffrn_reflns_limit_h_max 16
_diffrn_reflns_limit_h_min -19
_diffrn_reflns_limit_k_max 17
_diffrn_reflns_limit_k_min -18
_diffrn_reflns_limit_l_max 21
_diffrn_reflns_limit_l_min -21
_diffrn_reflns_number 25127
_diffrn_reflns_theta_full 22.50
_diffrn_reflns_theta_max 22.50
_diffrn_reflns_theta_min 1.69
_diffrn_standards_decay_% 0.19
_diffrn_standards_number 198
_exptl_absorpt_coefficient_mu 0.311
_exptl_absorpt_correction_T_max 0.928
_exptl_absorpt_correction_T_min 0.735
_exptl_absorpt_correction_type empirical
_exptl_crystal_colour black
_exptl_crystal_density_diffrn 1.230
_exptl_crystal_density_method 'not measured'
_exptl_crystal_description prism
_exptl_crystal_F_000 2308
_exptl_crystal_size_max 0.36
_exptl_crystal_size_mid 0.15
_exptl_crystal_size_min 0.15
_refine_diff_density_max 0.575
_refine_diff_density_min -0.487
_refine_diff_density_rms 0.062
_refine_ls_extinction_method none
_refine_ls_goodness_of_fit_ref 1.003
_refine_ls_hydrogen_treatment mixed
_refine_ls_matrix_type full
_refine_ls_number_parameters 803
_refine_ls_number_reflns 7705
_refine_ls_number_restraints 771
_refine_ls_restrained_S_all 1.139
_refine_ls_R_factor_all 0.1313
_refine_ls_R_factor_gt 0.0709
_refine_ls_shift/su_max 0.001
_refine_ls_shift/su_mean 0.000
_refine_ls_structure_factor_coef Fsqd
_refine_ls_weighting_details 'calc w=1/[\s^2^(Fo^2^)+(0.1196P)^2^+0.0000P] where P=(Fo^2^+2Fc^2^)/3'
_refine_ls_weighting_scheme calc
_refine_ls_wR_factor_gt 0.1841
_refine_ls_wR_factor_ref 0.2134
_reflns_number_gt 4338
_reflns_number_total 7705
_reflns_threshold_expression >2sigma(I)
_cod_data_source_file b006775jsup1.cif
_cod_data_source_block n99039
_cod_database_code 7111104

loop_
_symmetry_equiv_pos_as_xyz
'x, y, z'
'-x+1/2, y+1/2, -z+1/2'
'-x, -y, -z'
'x-1/2, -y-1/2, z-1/2'

loop_
_atom_site_label
_atom_site_type_symbol
_atom_site_fract_x
_atom_site_fract_y
_atom_site_fract_z
_atom_site_U_iso_or_equiv
_atom_site_adp_type
_atom_site_occupancy
_atom_site_symmetry_multiplicity
_atom_site_calc_flag
_atom_site_refinement_flags
_atom_site_disorder_assembly
_atom_site_disorder_group
Fe1 Fe 0.71742(5) 0.25652(5) 0.40028(5) 0.0432(3) Uani 1 1 d . . .
O1 O 0.7735(8) 0.2066(9) 0.5368(7) 0.111(4) Uani 0.521(11) 1 d P A 1
N5 N 0.746(3) 0.246(2) 0.487(3) 0.049(4) Uani 0.521(11) 1 d PU A 1
O1' O 0.7188(9) 0.2505(9) 0.5361(7) 0.111(4) Uani 0.48 1 d P A 2
N5' N 0.748(4) 0.261(2) 0.492(3) 0.049(4) Uani 0.48 1 d PU A 2
N1 N 0.8041(3) 0.1902(3) 0.3904(3) 0.0417(13) Uani 1 1 d . A .
N2 N 0.6454(3) 0.1665(3) 0.3849(3) 0.0385(13) Uani 1 1 d . A .
N3 N 0.6200(3) 0.3228(3) 0.3793(3) 0.0397(13) Uani 1 1 d . A .
N4 N 0.7798(3) 0.3469(3) 0.3883(3) 0.0401(13) Uani 1 1 d . A .
C1 C 0.8814(4) 0.2119(4) 0.3964(3) 0.0418(17) Uani 1 1 d . . .
C2 C 0.9296(4) 0.1468(4) 0.3977(4) 0.0545(19) Uani 1 1 d . A .
H2 H 0.9847 0.1466 0.4025 0.065 Uiso 1 1 calc R . .
C3 C 0.8828(4) 0.0868(4) 0.3910(4) 0.057(2) Uani 1 1 d . . .
H3 H 0.8984 0.0355 0.3893 0.068 Uiso 1 1 calc R A .
C4 C 0.8039(4) 0.1122(4) 0.3868(4) 0.0428(17) Uani 1 1 d . A .
C5 C 0.7413(4) 0.0648(4) 0.3840(3) 0.0436(17) Uani 1 1 d . . .
C6 C 0.6678(4) 0.0911(4) 0.3847(3) 0.0425(17) Uani 1 1 d . A .
C7 C 0.6035(4) 0.0423(4) 0.3853(4) 0.0522(19) Uani 1 1 d . . .
H7 H 0.6042 -0.0116 0.3867 0.063 Uiso 1 1 calc R A .
C8 C 0.5420(4) 0.0876(4) 0.3834(4) 0.054(2) Uani 1 1 d . A .
H8 H 0.4906 0.0717 0.3824 0.065 Uiso 1 1 calc R . .
C9 C 0.5683(4) 0.1640(3) 0.3834(3) 0.0413(17) Uani 1 1 d . . .
C10 C 0.5186(4) 0.2262(4) 0.3793(3) 0.0415(16) Uani 1 1 d . A .
C11 C 0.5450(4) 0.3011(4) 0.3775(3) 0.0402(16) Uani 1 1 d . . .
C12 C 0.4949(4) 0.3666(4) 0.3720(4) 0.0510(18) Uani 1 1 d . A .
H12 H 0.4407 0.3667 0.3699 0.061 Uiso 1 1 calc R . .
C13 C 0.5394(4) 0.4275(4) 0.3704(4) 0.0540(19) Uani 1 1 d . . .
H13 H 0.5224 0.4789 0.3671 0.065 Uiso 1 1 calc R A .
C14 C 0.6168(4) 0.4010(4) 0.3745(3) 0.0427(17) Uani 1 1 d . A .
C15 C 0.6805(4) 0.4486(3) 0.3766(3) 0.0429(17) Uani 1 1 d . . .
C16 C 0.7560(4) 0.4235(4) 0.3837(3) 0.0418(17) Uani 1 1 d . A .
C17 C 0.8227(4) 0.4711(4) 0.3883(4) 0.0544(19) Uani 1 1 d . . .
H17 H 0.8225 0.5249 0.3863 0.065 Uiso 1 1 calc R A .
C18 C 0.8852(4) 0.4262(4) 0.3957(4) 0.0552(19) Uani 1 1 d . A .
H18 H 0.9377 0.4427 0.4003 0.066 Uiso 1 1 calc R . .
C19 C 0.8605(4) 0.3487(4) 0.3957(3) 0.0419(17) Uani 1 1 d . . .
C20 C 0.9081(4) 0.2861(4) 0.4003(3) 0.0405(16) Uani 1 1 d . A .
C21 C 0.7522(4) -0.0187(4) 0.3780(4) 0.0480(18) Uani 1 1 d . A .
C22 C 0.7876(4) -0.0636(4) 0.4382(4) 0.0524(19) Uani 1 1 d . . .
C23 C 0.7985(4) -0.1412(4) 0.4308(5) 0.061(2) Uani 1 1 d . A .
H23 H 0.8229 -0.1718 0.4717 0.073 Uiso 1 1 calc R . .
C24 C 0.7742(5) -0.1729(4) 0.3651(5) 0.064(2) Uani 1 1 d . . .
H24 H 0.7821 -0.2257 0.3606 0.077 Uiso 1 1 calc R A .
C25 C 0.7382(5) -0.1297(4) 0.3047(5) 0.070(2) Uani 1 1 d . A .
H25 H 0.7210 -0.1527 0.2592 0.083 Uiso 1 1 calc R . .
C26 C 0.7273(4) -0.0520(4) 0.3113(4) 0.062(2) Uani 1 1 d . . .
H26 H 0.7029 -0.0219 0.2701 0.074 Uiso 1 1 calc R A .
N27 N 0.8126(4) -0.0261(3) 0.5045(3) 0.0634(17) Uani 1 1 d . A .
H27N H 0.8007 0.0347 0.4966 0.076 Uiso 1 1 d R . .
C28 C 0.8559(4) -0.0525(4) 0.5695(4) 0.060(2) Uani 1 1 d D . .
O29 O 0.8779(3) -0.1194(3) 0.5811(3) 0.0781(17) Uani 1 1 d . A .
C30 C 0.8792(3) 0.0043(4) 0.6296(4) 0.082(2) Uani 1 1 d DU A .
C31 C 0.9329(6) 0.0652(5) 0.6176(6) 0.095(3) Uani 0.718(8) 1 d PDU A 1
H31A H 0.9791 0.0415 0.6104 0.142 Uiso 0.718(8) 1 d PR A 1
H31B H 0.9524 0.0986 0.6592 0.142 Uiso 0.718(8) 1 d PR A 1
H31C H 0.9020 0.0951 0.5756 0.142 Uiso 0.718(8) 1 d PR A 1
C32 C 0.8037(5) 0.0390(6) 0.6352(5) 0.087(3) Uani 0.718(8) 1 d PDU A 1
H32A H 0.7840 0.0799 0.6002 0.131 Uiso 0.718(8) 1 d PR A 1
H32B H 0.8164 0.0596 0.6829 0.131 Uiso 0.718(8) 1 d PR A 1
H32C H 0.7619 -0.0001 0.6260 0.131 Uiso 0.718(8) 1 d PR A 1
C33 C 0.9256(7) -0.0366(6) 0.6991(4) 0.097(3) Uani 0.718(8) 1 d PDU A 1
H33A H 0.8897 -0.0728 0.7096 0.146 Uiso 0.718(8) 1 d PR A 1
H33B H 0.9453 0.0005 0.7376 0.146 Uiso 0.718(8) 1 d PR A 1
H33C H 0.9716 -0.0639 0.6947 0.146 Uiso 0.718(8) 1 d PR A 1
C31' C 0.9699(5) 0.0197(12) 0.6562(10) 0.090(4) Uani 0.282(8) 1 d PDU A 2
H31D H 0.9992 -0.0246 0.6824 0.135 Uiso 0.282(8) 1 d PR A 2
H31E H 0.9825 0.0641 0.6876 0.135 Uiso 0.282(8) 1 d PR A 2
H31F H 0.9861 0.0295 0.6158 0.135 Uiso 0.282(8) 1 d PR A 2
C32' C 0.8354(13) 0.0793(6) 0.6041(8) 0.092(4) Uani 0.282(8) 1 d PDU A 2
H32D H 0.8589 0.1052 0.5735 0.138 Uiso 0.282(8) 1 d PR A 2
H32E H 0.8411 0.1115 0.6451 0.138 Uiso 0.282(8) 1 d PR A 2
H32F H 0.7780 0.0695 0.5774 0.138 Uiso 0.282(8) 1 d PR A 2
C33' C 0.8577(14) -0.0252(10) 0.6908(7) 0.092(4) Uani 0.282(8) 1 d PDU A 2
H33D H 0.7988 -0.0287 0.6760 0.138 Uiso 0.282(8) 1 d PR A 2
H33E H 0.8786 0.0097 0.7311 0.138 Uiso 0.282(8) 1 d PR A 2
H33F H 0.8816 -0.0755 0.7048 0.138 Uiso 0.282(8) 1 d PR A 2
C34 C 0.4335(4) 0.2142(4) 0.3728(4) 0.0446(17) Uani 1 1 d . . .
C35 C 0.4128(4) 0.1958(4) 0.4320(4) 0.0497(18) Uani 1 1 d . A .
C36 C 0.3329(5) 0.1832(4) 0.4230(5) 0.065(2) Uani 1 1 d . . .
H36 H 0.3188 0.1701 0.4624 0.078 Uiso 1 1 calc R A .
C37 C 0.2738(4) 0.1897(4) 0.3566(5) 0.072(2) Uani 1 1 d . A .
H37 H 0.2189 0.1820 0.3510 0.086 Uiso 1 1 calc R . .
C38 C 0.2923(5) 0.2070(5) 0.2983(5) 0.073(2) Uani 1 1 d . . .
H38 H 0.2509 0.2102 0.2526 0.087 Uiso 1 1 calc R A .
C39 C 0.3718(4) 0.2197(4) 0.3071(4) 0.060(2) Uani 1 1 d . A .
H39 H 0.3847 0.2326 0.2669 0.072 Uiso 1 1 calc R . .
N40 N 0.4766(4) 0.1930(4) 0.4971(3) 0.0657(18) Uani 1 1 d . . .
H40N H 0.5430 0.1988 0.4948 0.079 Uiso 1 1 d R A .
C41 C 0.4789(4) 0.1617(4) 0.5578(4) 0.073(2) Uani 1 1 d D A .
O42 O 0.4175(4) 0.1376(4) 0.5668(3) 0.099(2) Uani 1 1 d . . .
C43 C 0.5587(5) 0.1618(4) 0.6193(4) 0.098(2) Uani 1 1 d DU . .
C44 C 0.6274(6) 0.1807(10) 0.5932(7) 0.105(4) Uani 0.509(9) 1 d PDU A 1
H44A H 0.6239 0.1472 0.5536 0.158 Uiso 0.509(9) 1 d PR A 1
H44B H 0.6795 0.1733 0.6320 0.158 Uiso 0.509(9) 1 d PR A 1
H44C H 0.6225 0.2336 0.5774 0.158 Uiso 0.509(9) 1 d PR A 1
C45 C 0.5763(8) 0.0882(6) 0.6594(7) 0.116(4) Uani 0.509(9) 1 d PDU A 1
H45A H 0.5318 0.0760 0.6752 0.173 Uiso 0.509(9) 1 d PR A 1
H45B H 0.6266 0.0929 0.7008 0.173 Uiso 0.509(9) 1 d PR A 1
H45C H 0.5819 0.0476 0.6285 0.173 Uiso 0.509(9) 1 d PR A 1
C46 C 0.5590(8) 0.2269(7) 0.6700(6) 0.106(4) Uani 0.509(9) 1 d PDU A 1
H46A H 0.5444 0.2744 0.6433 0.158 Uiso 0.509(9) 1 d PR A 1
H46B H 0.6130 0.2316 0.7067 0.158 Uiso 0.509(9) 1 d PR A 1
H46C H 0.5197 0.2159 0.6923 0.158 Uiso 0.509(9) 1 d PR A 1
C44' C 0.6173(7) 0.1097(9) 0.6016(7) 0.108(4) Uani 0.491(9) 1 d PDU A 2
H44D H 0.5922 0.0600 0.5869 0.162 Uiso 0.491(9) 1 d PR A 2
H44E H 0.6668 0.1038 0.6436 0.162 Uiso 0.491(9) 1 d PR A 2
H44F H 0.6307 0.1321 0.5630 0.162 Uiso 0.491(9) 1 d PR A 2
C45' C 0.5451(8) 0.1257(9) 0.6831(5) 0.103(4) Uani 0.491(9) 1 d PDU A 2
H45D H 0.5144 0.1608 0.7011 0.155 Uiso 0.491(9) 1 d PR A 2
H45E H 0.5975 0.1151 0.7206 0.155 Uiso 0.491(9) 1 d PR A 2
H45F H 0.5149 0.0783 0.6683 0.155 Uiso 0.491(9) 1 d PR A 2
C46' C 0.5930(8) 0.2399(5) 0.6385(8) 0.110(4) Uani 0.491(9) 1 d PDU A 2
H46D H 0.6084 0.2601 0.6001 0.165 Uiso 0.491(9) 1 d PR A 2
H46E H 0.6408 0.2377 0.6824 0.165 Uiso 0.491(9) 1 d PR A 2
H46F H 0.5524 0.2731 0.6454 0.165 Uiso 0.491(9) 1 d PR A 2
C47 C 0.6647(4) 0.5326(4) 0.3725(4) 0.0491(18) Uani 1 1 d . A .
C48 C 0.6639(4) 0.5707(4) 0.4329(4) 0.0539(19) Uani 1 1 d . . .
C49 C 0.6473(4) 0.6489(4) 0.4288(5) 0.061(2) Uani 1 1 d . A .
H49 H 0.6453 0.6755 0.4689 0.073 Uiso 1 1 calc R . .
C50 C 0.6339(4) 0.6865(5) 0.3659(5) 0.068(2) Uani 1 1 d . . .
H50 H 0.6228 0.7394 0.3633 0.082 Uiso 1 1 calc R A .
C51 C 0.6361(5) 0.6501(5) 0.3077(5) 0.072(2) Uani 1 1 d . A .
H51 H 0.6276 0.6775 0.2652 0.086 Uiso 1 1 calc R . .
C52 C 0.6512(4) 0.5711(4) 0.3107(4) 0.061(2) Uani 1 1 d . . .
H52 H 0.6519 0.5450 0.2699 0.073 Uiso 1 1 calc R A .
N53 N 0.6845(4) 0.5289(3) 0.4955(3) 0.0650(18) Uani 1 1 d . A .
H53N H 0.6985 0.4669 0.4894 0.078 Uiso 1 1 d R . .
C54 C 0.6795(4) 0.5464(4) 0.5589(4) 0.068(2) Uani 1 1 d D . .
O55 O 0.6534(4) 0.6073(3) 0.5701(3) 0.093(2) Uani 1 1 d . A .
C56 C 0.7062(4) 0.4864(4) 0.6161(4) 0.097(2) Uani 1 1 d DU A .
C57 C 0.7089(10) 0.5208(7) 0.6861(5) 0.113(4) Uani 0.577(10) 1 d PDU A 1
H57A H 0.7411 0.4881 0.7255 0.169 Uiso 0.577(10) 1 d PR A 1
H57B H 0.6539 0.5250 0.6858 0.169 Uiso 0.577(10) 1 d PR A 1
H57C H 0.7336 0.5713 0.6920 0.169 Uiso 0.577(10) 1 d PR A 1
C58 C 0.7903(6) 0.4581(8) 0.6259(7) 0.109(4) Uani 0.577(10) 1 d PDU A 1
H58A H 0.8281 0.5010 0.6376 0.163 Uiso 0.577(10) 1 d PR A 1
H58B H 0.7893 0.4343 0.5819 0.163 Uiso 0.577(10) 1 d PR A 1
H58C H 0.8078 0.4209 0.6644 0.163 Uiso 0.577(10) 1 d PR A 1
C59 C 0.6464(8) 0.4212(6) 0.5970(7) 0.118(4) Uani 0.577(10) 1 d PDU A 1
H59A H 0.6476 0.3959 0.6404 0.177 Uiso 0.577(10) 1 d PR A 1
H59B H 0.6610 0.3848 0.5672 0.177 Uiso 0.577(10) 1 d PR A 1
H59C H 0.5920 0.4408 0.5711 0.177 Uiso 0.577(10) 1 d PR A 1
C57' C 0.7684(10) 0.5185(8) 0.6836(6) 0.116(4) Uani 0.423(10) 1 d PDU A 2
H57D H 0.7485 0.5664 0.6956 0.174 Uiso 0.423(10) 1 d PR A 2
H57E H 0.8192 0.5275 0.6764 0.174 Uiso 0.423(10) 1 d PR A 2
H57F H 0.7777 0.4822 0.7224 0.174 Uiso 0.423(10) 1 d PR A 2
C58' C 0.7428(12) 0.4187(7) 0.5918(8) 0.106(4) Uani 0.423(10) 1 d PDU A 2
H58D H 0.7921 0.4346 0.5848 0.159 Uiso 0.423(10) 1 d PR A 2
H58E H 0.7039 0.3991 0.5471 0.159 Uiso 0.423(10) 1 d PR A 2
H58F H 0.7560 0.3788 0.6279 0.159 Uiso 0.423(10) 1 d PR A 2
C59' C 0.6338(7) 0.4580(10) 0.6322(10) 0.110(4) Uani 0.423(10) 1 d PDU A 2
H59D H 0.6521 0.4220 0.6717 0.166 Uiso 0.423(10) 1 d PR A 2
H59E H 0.5956 0.4328 0.5901 0.166 Uiso 0.423(10) 1 d PR A 2
H59F H 0.6071 0.5011 0.6450 0.166 Uiso 0.423(10) 1 d PR A 2
C60 C 0.9958(4) 0.2994(4) 0.4084(4) 0.0425(17) Uani 1 1 d . . .
C61 C 1.0541(4) 0.3125(3) 0.4745(4) 0.0411(16) Uani 1 1 d . A .
C62 C 1.1346(4) 0.3247(4) 0.4818(4) 0.0539(19) Uani 1 1 d . . .
H62 H 1.1751 0.3338 0.5271 0.065 Uiso 1 1 calc R A .
C63 C 1.1537(5) 0.3235(4) 0.4222(5) 0.065(2) Uani 1 1 d . A .
H63 H 1.2080 0.3320 0.4264 0.078 Uiso 1 1 calc R . .
C64 C 1.0963(5) 0.3102(5) 0.3573(5) 0.077(3) Uani 1 1 d . . .
H64 H 1.1110 0.3087 0.3168 0.092 Uiso 1 1 calc R A .
C65 C 1.0171(4) 0.2988(5) 0.3497(4) 0.064(2) Uani 1 1 d . A .
H65 H 0.9771 0.2906 0.3040 0.077 Uiso 1 1 calc R . .
N66 N 1.0297(3) 0.3109(3) 0.5332(3) 0.0521(15) Uani 1 1 d . . .
H66N H 0.9597 0.2944 0.5122 0.063 Uiso 1 1 d R A .
C67 C 1.0709(5) 0.3289(4) 0.6016(4) 0.0522(18) Uani 1 1 d . A .
O68 O 1.1408(3) 0.3510(3) 0.6236(3) 0.0644(14) Uani 1 1 d . . .
C69 C 1.0249(5) 0.3201(5) 0.6526(4) 0.069(2) Uani 1 1 d . . .
C70 C 0.9369(5) 0.2997(6) 0.6157(5) 0.096(3) Uani 1 1 d . A .
H70A H 0.9103 0.3382 0.5798 0.144 Uiso 1 1 d R . .
H70B H 0.9106 0.2977 0.6505 0.144 Uiso 1 1 d R . .
H70C H 0.9326 0.2501 0.5929 0.144 Uiso 1 1 d R . .
C71 C 1.0687(6) 0.2580(5) 0.7041(5) 0.093(3) Uani 1 1 d . A .
H71A H 1.1252 0.2728 0.7290 0.140 Uiso 1 1 d R . .
H71B H 1.0665 0.2107 0.6780 0.140 Uiso 1 1 d R . .
H71C H 1.0426 0.2503 0.7386 0.140 Uiso 1 1 d R . .
C72 C 1.0301(7) 0.3952(5) 0.6912(5) 0.108(3) Uani 1 1 d . A .
H72A H 1.0868 0.4106 0.7132 0.162 Uiso 1 1 d R . .
H72B H 1.0070 0.3892 0.7279 0.162 Uiso 1 1 d R . .
H72C H 0.9999 0.4341 0.6573 0.162 Uiso 1 1 d R . .

loop_
_atom_site_aniso_label
_atom_site_aniso_U_11
_atom_site_aniso_U_22
_atom_site_aniso_U_33
_atom_site_aniso_U_23
_atom_site_aniso_U_13
_atom_site_aniso_U_12
Fe1 0.0331(6) 0.0456(6) 0.0529(6) 0.0043(5) 0.0181(5) 0.0026(5)
O1 0.101(9) 0.146(11) 0.077(6) 0.022(7) 0.023(7) 0.023(6)
N5 0.047(4) 0.049(10) 0.053(6) 0.005(8) 0.020(4) -0.001(8)
O1' 0.101(9) 0.146(11) 0.077(6) 0.022(7) 0.023(7) 0.023(6)
N5' 0.047(4) 0.049(10) 0.053(6) 0.005(8) 0.020(4) -0.001(8)
N1 0.042(3) 0.039(4) 0.045(3) 0.005(3) 0.016(3) 0.004(3)
N2 0.036(3) 0.039(3) 0.046(3) 0.002(2) 0.021(3) 0.000(2)
N3 0.031(3) 0.040(3) 0.050(4) -0.003(3) 0.016(3) 0.001(2)
N4 0.036(3) 0.043(3) 0.043(3) 0.004(3) 0.016(3) -0.002(3)
C1 0.028(4) 0.047(4) 0.053(5) 0.005(3) 0.017(3) 0.004(3)
C2 0.039(4) 0.049(5) 0.080(6) 0.003(4) 0.028(4) 0.003(4)
C3 0.047(5) 0.046(5) 0.084(6) 0.002(4) 0.032(4) 0.012(4)
C4 0.034(4) 0.042(4) 0.058(5) 0.005(3) 0.023(4) 0.007(3)
C5 0.040(4) 0.049(4) 0.041(4) 0.004(3) 0.014(3) 0.005(3)
C6 0.038(4) 0.044(4) 0.048(4) 0.003(3) 0.018(3) 0.000(3)
C7 0.051(5) 0.041(4) 0.069(5) 0.003(4) 0.027(4) 0.003(4)
C8 0.042(4) 0.050(5) 0.080(6) 0.001(4) 0.032(4) -0.002(4)
C9 0.039(4) 0.036(4) 0.050(4) 0.004(3) 0.018(3) -0.002(3)
C10 0.037(4) 0.039(4) 0.050(4) 0.001(3) 0.019(3) -0.002(3)
C11 0.028(4) 0.048(4) 0.045(4) -0.001(3) 0.014(3) 0.012(3)
C12 0.036(4) 0.054(5) 0.064(5) -0.001(4) 0.019(4) 0.001(4)
C13 0.038(4) 0.045(4) 0.080(6) 0.000(4) 0.022(4) 0.007(3)
C14 0.039(4) 0.041(4) 0.048(4) -0.001(3) 0.016(3) 0.001(3)
C15 0.040(4) 0.035(4) 0.052(4) 0.002(3) 0.014(3) 0.002(3)
C16 0.035(4) 0.039(4) 0.051(4) 0.003(3) 0.014(3) 0.001(3)
C17 0.039(4) 0.046(4) 0.079(6) 0.002(4) 0.023(4) 0.002(4)
C18 0.042(4) 0.059(5) 0.064(5) 0.008(4) 0.018(4) -0.007(4)
C19 0.027(4) 0.049(4) 0.050(4) 0.002(3) 0.014(3) -0.003(3)
C20 0.034(4) 0.052(5) 0.040(4) 0.005(3) 0.019(3) 0.007(3)
C21 0.043(4) 0.046(4) 0.057(5) 0.006(4) 0.021(4) 0.010(3)
C22 0.045(4) 0.047(5) 0.067(5) -0.004(4) 0.022(4) 0.001(4)
C23 0.058(5) 0.040(5) 0.087(7) 0.011(4) 0.030(5) 0.008(4)
C24 0.062(5) 0.044(5) 0.084(6) -0.007(5) 0.024(5) 0.007(4)
C25 0.068(6) 0.055(5) 0.082(7) -0.015(5) 0.023(5) 0.007(4)
C26 0.064(5) 0.053(5) 0.067(6) 0.001(4) 0.024(5) 0.011(4)
N27 0.077(5) 0.047(4) 0.061(5) 0.013(3) 0.019(4) 0.017(3)
C28 0.037(4) 0.074(6) 0.068(6) 0.003(5) 0.019(4) 0.007(4)
O29 0.067(4) 0.076(4) 0.089(4) 0.023(3) 0.026(3) 0.019(3)
C30 0.074(4) 0.090(4) 0.084(4) -0.001(4) 0.030(3) 0.014(3)
C31 0.089(5) 0.093(5) 0.097(5) -0.008(4) 0.029(4) -0.003(4)
C32 0.085(5) 0.098(5) 0.085(5) -0.006(4) 0.038(4) 0.014(4)
C33 0.090(5) 0.098(5) 0.091(5) -0.002(4) 0.019(4) 0.013(4)
C31' 0.083(6) 0.092(6) 0.091(6) -0.006(5) 0.028(5) 0.006(5)
C32' 0.087(6) 0.097(6) 0.091(6) -0.005(5) 0.031(5) 0.008(5)
C33' 0.088(6) 0.099(6) 0.088(6) -0.003(5) 0.032(5) 0.008(5)
C34 0.036(4) 0.038(4) 0.058(5) -0.006(3) 0.014(4) 0.002(3)
C35 0.039(4) 0.047(4) 0.066(5) -0.001(4) 0.023(4) 0.001(3)
C36 0.041(5) 0.075(6) 0.091(7) -0.004(5) 0.039(5) -0.006(4)
C37 0.026(4) 0.074(6) 0.116(8) -0.010(5) 0.028(5) -0.005(4)
C38 0.038(5) 0.087(6) 0.087(7) -0.004(5) 0.015(5) 0.002(4)
C39 0.051(5) 0.067(5) 0.065(6) 0.002(4) 0.025(5) 0.000(4)
N40 0.047(4) 0.096(5) 0.058(4) 0.004(4) 0.024(4) 0.000(4)
C41 0.063(6) 0.085(6) 0.077(7) 0.012(5) 0.033(5) 0.013(5)
O42 0.090(5) 0.114(5) 0.103(5) 0.038(4) 0.047(4) 0.003(4)
C43 0.095(4) 0.115(5) 0.092(4) 0.012(4) 0.045(4) 0.017(4)
C44 0.100(6) 0.113(6) 0.102(6) 0.010(5) 0.036(5) 0.012(5)
C45 0.112(6) 0.114(6) 0.108(6) 0.010(5) 0.027(5) 0.010(5)
C46 0.098(6) 0.113(6) 0.103(6) 0.012(5) 0.034(5) -0.003(5)
C44' 0.105(6) 0.116(6) 0.103(6) 0.011(5) 0.037(5) 0.013(5)
C45' 0.105(6) 0.107(6) 0.096(6) 0.003(5) 0.035(5) 0.011(5)
C46' 0.104(6) 0.114(6) 0.106(6) 0.013(5) 0.031(5) -0.001(5)
C47 0.031(4) 0.048(5) 0.062(5) 0.006(4) 0.010(4) 0.001(3)
C48 0.032(4) 0.046(5) 0.077(6) 0.000(4) 0.012(4) 0.003(3)
C49 0.036(4) 0.050(5) 0.087(6) -0.014(4) 0.012(4) 0.006(3)
C50 0.045(5) 0.049(5) 0.104(8) 0.003(5) 0.018(5) 0.004(4)
C51 0.061(6) 0.055(6) 0.095(7) 0.019(5) 0.022(5) 0.004(4)
C52 0.048(5) 0.057(5) 0.068(6) 0.007(4) 0.011(4) 0.006(4)
N53 0.071(5) 0.054(4) 0.069(5) -0.010(4) 0.024(4) 0.008(3)
C54 0.054(5) 0.066(6) 0.092(7) -0.004(5) 0.035(5) 0.006(4)
O55 0.101(5) 0.077(4) 0.131(6) -0.008(4) 0.080(4) 0.008(4)
C56 0.102(4) 0.107(4) 0.098(4) -0.005(3) 0.055(3) 0.011(3)
C57 0.113(5) 0.117(5) 0.110(5) -0.003(4) 0.042(4) 0.008(4)
C58 0.109(5) 0.111(5) 0.107(5) 0.004(4) 0.040(4) 0.007(4)
C59 0.120(5) 0.116(5) 0.117(5) 0.005(4) 0.042(4) -0.002(4)
C57' 0.116(5) 0.117(5) 0.113(5) 0.001(4) 0.041(4) -0.002(4)
C58' 0.108(5) 0.108(5) 0.104(5) 0.002(4) 0.041(4) 0.006(4)
C59' 0.112(5) 0.110(5) 0.113(5) 0.003(4) 0.045(4) 0.002(4)
C60 0.035(4) 0.045(4) 0.050(5) 0.003(3) 0.019(4) 0.000(3)
C61 0.025(4) 0.046(4) 0.052(5) 0.004(3) 0.014(4) 0.000(3)
C62 0.035(4) 0.061(5) 0.066(5) 0.001(4) 0.019(4) -0.004(3)
C63 0.039(5) 0.079(6) 0.083(7) 0.003(5) 0.028(5) -0.003(4)
C64 0.052(5) 0.120(8) 0.071(6) 0.004(5) 0.038(5) -0.014(5)
C65 0.040(5) 0.099(6) 0.054(5) 0.002(4) 0.019(4) -0.001(4)
N66 0.037(3) 0.068(4) 0.048(4) 0.002(3) 0.011(3) -0.011(3)
C67 0.048(5) 0.047(5) 0.055(5) 0.000(4) 0.012(4) 0.004(4)
O68 0.053(3) 0.065(3) 0.062(4) -0.002(3) 0.005(3) -0.013(3)
C69 0.079(6) 0.073(6) 0.058(5) -0.003(4) 0.029(5) -0.016(5)
C70 0.066(6) 0.157(9) 0.078(7) -0.009(6) 0.043(5) -0.020(6)
C71 0.108(8) 0.099(7) 0.081(6) 0.022(6) 0.044(6) 0.006(6)
C72 0.138(10) 0.100(8) 0.099(8) -0.034(6) 0.059(7) -0.010(7)

loop_
_atom_type_symbol
_atom_type_description
_atom_type_scat_dispersion_real
_atom_type_scat_dispersion_imag
_atom_type_scat_source
C C 0.0033 0.0016 'International Tables Vol C Tables 4.2.6.8 and 6.1.1.4'
H H 0.0000 0.0000 'International Tables Vol C Tables 4.2.6.8 and 6.1.1.4'
N N 0.0061 0.0033 'International Tables Vol C Tables 4.2.6.8 and 6.1.1.4'
O O 0.0106 0.0060 'International Tables Vol C Tables 4.2.6.8 and 6.1.1.4'
Fe Fe 0.3463 0.8444 'International Tables Vol C Tables 4.2.6.8 and 6.1.1.4'

loop_
_geom_angle_atom_site_label_1
_geom_angle_atom_site_label_2
_geom_angle_atom_site_label_3
_geom_angle
N5 Fe1 N5' 9(2)
N5 Fe1 N2 90.4(16)
N5' Fe1 N2 97.8(17)
N5 Fe1 N3 101.6(18)
N5' Fe1 N3 96.2(18)
N2 Fe1 N3 88.5(2)
N5 Fe1 N1 95.1(18)
N5' Fe1 N1 100.5(18)
N2 Fe1 N1 89.7(2)
N3 Fe1 N1 163.3(2)
N5 Fe1 N4 104.4(16)
N5' Fe1 N4 97.0(17)
N2 Fe1 N4 165.2(2)
N3 Fe1 N4 89.2(2)
N1 Fe1 N4 88.3(2)
O1 N5 Fe1 149(4)
O1' N5' Fe1 137(4)
C4 N1 C1 105.2(5)
C4 N1 Fe1 126.9(4)
C1 N1 Fe1 127.2(4)
C9 N2 C6 104.9(5)
C9 N2 Fe1 127.9(4)
C6 N2 Fe1 126.5(4)
C11 N3 C14 105.1(5)
C11 N3 Fe1 126.9(4)
C14 N3 Fe1 127.4(4)
C19 N4 C16 105.1(5)
C19 N4 Fe1 127.0(4)
C16 N4 Fe1 127.1(4)
C20 C1 N1 125.0(6)
C20 C1 C2 124.6(6)
N1 C1 C2 110.4(6)
C3 C2 C1 106.9(6)
C2 C3 C4 108.6(6)
C5 C4 N1 126.5(6)
C5 C4 C3 124.6(6)
N1 C4 C3 108.8(6)
C4 C5 C6 123.1(6)
C4 C5 C21 118.3(6)
C6 C5 C21 118.6(6)
N2 C6 C5 126.2(6)
N2 C6 C7 110.1(5)
C5 C6 C7 123.7(6)
C8 C7 C6 106.7(6)
C7 C8 C9 107.3(6)
N2 C9 C10 126.1(6)
N2 C9 C8 111.0(5)
C10 C9 C8 122.9(6)
C9 C10 C11 122.0(6)
C9 C10 C34 119.9(6)
C11 C10 C34 118.0(5)
N3 C11 C10 126.1(5)
N3 C11 C12 110.3(6)
C10 C11 C12 123.5(6)
C13 C12 C11 106.9(6)
C12 C13 C14 107.6(6)
N3 C14 C15 125.8(6)
N3 C14 C13 110.1(5)
C15 C14 C13 124.0(6)
C16 C15 C14 124.2(6)
C16 C15 C47 118.6(6)
C14 C15 C47 117.2(6)
C15 C16 N4 125.2(6)
C15 C16 C17 125.2(6)
N4 C16 C17 109.6(5)
C18 C17 C16 107.4(6)
C17 C18 C19 108.9(6)
C20 C19 N4 125.2(6)
C20 C19 C18 125.7(6)
N4 C19 C18 109.0(6)
C19 C20 C1 124.4(6)
C19 C20 C60 117.7(6)
C1 C20 C60 117.9(5)
C26 C21 C22 119.5(7)
C26 C21 C5 119.4(6)
C22 C21 C5 121.1(6)
C21 C22 C23 119.8(7)
C21 C22 N27 116.8(6)
C23 C22 N27 123.5(7)
C24 C23 C22 120.1(7)
C23 C24 C25 121.2(7)
C24 C25 C26 119.4(8)
C21 C26 C25 120.1(7)
C28 N27 C22 129.6(6)
O29 C28 N27 123.0(6)
O29 C28 C30 120.3(6)
N27 C28 C30 116.7(6)
C28 C30 C31 110.2(5)
C28 C30 C32 109.7(5)
C31 C30 C32 110.7(5)
C28 C30 C33' 110.7(5)
C31 C30 C33' 137.4(8)
C32 C30 C33' 65.2(8)
C28 C30 C31' 110.2(5)
C31 C30 C31' 44.2(9)
C32 C30 C31' 138.7(8)
C33' C30 C31' 108.8(5)
C28 C30 C32' 110.3(5)
C31 C30 C32' 66.8(9)
C32 C30 C32' 47.1(8)
C33' C30 C32' 108.7(5)
C31' C30 C32' 108.0(5)
C28 C30 C33 109.0(5)
C31 C30 C33 108.9(5)
C32 C30 C33 108.3(5)
C33' C30 C33 45.4(8)
C31' C30 C33 67.3(9)
C32' C30 C33 139.2(8)
C39 C34 C35 118.2(6)
C39 C34 C10 119.8(6)
C35 C34 C10 122.0(6)
C36 C35 N40 124.2(7)
C36 C35 C34 119.9(7)
N40 C35 C34 115.9(6)
C37 C36 C35 119.7(7)
C38 C37 C36 121.5(7)
C37 C38 C39 118.9(8)
C38 C39 C34 121.8(7)
C41 N40 C35 128.8(6)
O42 C41 N40 123.0(7)
O42 C41 C43 119.3(6)
N40 C41 C43 117.6(6)
C46' C43 C45 132.0(8)
C46' C43 C41 112.7(5)
C45 C43 C41 113.1(5)
C46' C43 C44' 111.3(5)
C45 C43 C44' 65.4(6)
C41 C43 C44' 108.8(5)
C46' C43 C44 65.8(6)
C45 C43 C44 109.9(5)
C41 C43 C44 110.0(5)
C44' C43 C44 49.5(6)
C46' C43 C45' 109.7(5)
C45 C43 C45' 41.7(6)
C41 C43 C45' 107.7(5)
C44' C43 C45' 106.3(5)
C44 C43 C45' 140.3(8)
C46' C43 C46 40.7(6)
C45 C43 C46 109.5(5)
C41 C43 C46 109.0(5)
C44' C43 C46 140.3(8)
C44 C43 C46 105.1(5)
C45' C43 C46 73.1(6)
C52 C47 C48 120.6(7)
C52 C47 C15 120.5(7)
C48 C47 C15 118.9(6)
N53 C48 C47 117.3(6)
N53 C48 C49 123.4(7)
C47 C48 C49 119.2(7)
C50 C49 C48 119.1(8)
C51 C50 C49 121.9(8)
C50 C51 C52 119.6(8)
C47 C52 C51 119.7(7)
C54 N53 C48 131.0(6)
O55 C54 N53 122.4(7)
O55 C54 C56 120.4(6)
N53 C54 C56 117.2(6)
C54 C56 C59 109.8(5)
C54 C56 C57' 110.6(5)
C59 C56 C57' 136.4(8)
C54 C56 C58 110.3(5)
C59 C56 C58 110.5(5)
C57' C56 C58 69.3(7)
C54 C56 C59' 109.9(5)
C59 C56 C59' 40.3(7)
C57' C56 C59' 108.9(5)
C58 C56 C59' 137.2(8)
C54 C56 C58' 110.5(5)
C59 C56 C58' 70.6(7)
C57' C56 C58' 109.0(5)
C58 C56 C58' 43.0(7)
C59' C56 C58' 107.9(5)
C54 C56 C57 109.2(5)
C59 C56 C57 108.5(5)
C57' C56 C57 41.5(7)
C58 C56 C57 108.4(5)
C59' C56 C57 70.9(7)
C58' C56 C57 137.6(8)
C65 C60 C61 119.6(6)
C65 C60 C20 120.1(6)
C61 C60 C20 120.4(5)
C60 C61 C62 120.3(6)
C60 C61 N66 117.5(5)
C62 C61 N66 122.3(6)
C63 C62 C61 118.6(7)
C64 C63 C62 121.1(7)
C63 C64 C65 120.6(7)
C60 C65 C64 119.9(7)
C67 N66 C61 130.1(6)
O68 C67 N66 123.3(7)
O68 C67 C69 120.4(7)
N66 C67 C69 116.3(7)
C70 C69 C71 110.3(7)
C70 C69 C72 108.5(8)
C71 C69 C72 110.8(7)
C70 C69 C67 113.6(7)
C71 C69 C67 105.6(7)
C72 C69 C67 108.0(6)

loop_
_geom_bond_atom_site_label_1
_geom_bond_atom_site_label_2
_geom_bond_distance
Fe1 N5 1.65(5)
Fe1 N5' 1.74(6)
Fe1 N2 1.991(5)
Fe1 N3 2.002(5)
Fe1 N1 2.003(5)
Fe1 N4 2.007(5)
O1 N5 1.17(5)
O1' N5' 1.20(7)
N1 C4 1.377(8)
N1 C1 1.389(7)
N2 C9 1.362(8)
N2 C6 1.387(7)
N3 C11 1.375(7)
N3 C14 1.382(7)
N4 C19 1.387(7)
N4 C16 1.407(8)
C1 C20 1.383(9)
C1 C2 1.428(9)
C2 C3 1.321(9)
C3 C4 1.446(9)
C4 C5 1.377(9)
C5 C6 1.394(9)
C5 C21 1.494(9)
C6 C7 1.434(9)
C7 C8 1.343(9)
C8 C9 1.426(9)
C9 C10 1.390(8)
C10 C11 1.408(8)
C10 C34 1.486(9)
C11 C12 1.436(8)
C12 C13 1.340(9)
C13 C14 1.428(9)
C14 C15 1.398(8)
C15 C16 1.371(8)
C15 C47 1.504(9)
C16 C17 1.428(9)
C17 C18 1.327(9)
C18 C19 1.434(9)
C19 C20 1.373(8)
C20 C60 1.525(8)
C21 C26 1.389(9)
C21 C22 1.396(9)
C22 C23 1.397(9)
C22 N27 1.415(9)
C23 C24 1.361(10)
C24 C25 1.384(10)
C25 C26 1.396(10)
N27 C28 1.343(8)
C28 O29 1.237(8)
C28 C30 1.512(8)
C30 C31 1.515(5)
C30 C32 1.519(5)
C30 C33' 1.519(6)
C30 C31' 1.525(6)
C30 C32' 1.526(6)
C30 C33 1.528(5)
C34 C39 1.384(9)
C34 C35 1.417(9)
C35 C36 1.384(9)
C35 N40 1.390(9)
C36 C37 1.375(11)
C37 C38 1.373(11)
C38 C39 1.378(10)
N40 C41 1.335(9)
C41 O42 1.246(8)
C41 C43 1.508(9)
C43 C46' 1.498(5)
C43 C45 1.502(5)
C43 C44' 1.528(5)
C43 C44 1.535(6)
C43 C45' 1.538(5)
C43 C46 1.539(5)
C47 C52 1.366(9)
C47 C48 1.401(9)
C48 N53 1.394(9)
C48 C49 1.407(9)
C49 C50 1.378(10)
C50 C51 1.356(11)
C51 C52 1.416(10)
N53 C54 1.356(8)
C54 O55 1.223(8)
C54 C56 1.512(9)
C56 C59 1.516(5)
C56 C57' 1.518(6)
C56 C58 1.519(5)
C56 C59' 1.525(6)
C56 C58' 1.525(5)
C56 C57 1.527(5)
C60 C65 1.373(9)
C60 C61 1.381(9)
C61 C62 1.401(8)
C61 N66 1.410(8)
C62 C63 1.369(9)
C63 C64 1.357(10)
C64 C65 1.376(10)
N66 C67 1.347(8)
C67 O68 1.221(8)
C67 C69 1.544(10)
C69 C70 1.510(11)
C69 C71 1.517(11)
C69 C72 1.523(10)

loop_
_geom_torsion_atom_site_label_1
_geom_torsion_atom_site_label_2
_geom_torsion_atom_site_label_3
_geom_torsion_atom_site_label_4
_geom_torsion
N5' Fe1 N5 O1 -162(34)
N2 Fe1 N5 O1 54(9)
N3 Fe1 N5 O1 143(8)
N1 Fe1 N5 O1 -35(9)
N4 Fe1 N5 O1 -125(8)
N5 Fe1 N5' O1' -73(24)
N2 Fe1 N5' O1' -37(5)
N3 Fe1 N5' O1' 52(5)
N1 Fe1 N5' O1' -128(4)
N4 Fe1 N5' O1' 142(4)
N5 Fe1 N1 C4 81.5(16)
N5' Fe1 N1 C4 89.1(18)
N2 Fe1 N1 C4 -8.8(5)
N3 Fe1 N1 C4 -92.6(8)
N4 Fe1 N1 C4 -174.1(5)
N5 Fe1 N1 C1 -87.9(16)
N5' Fe1 N1 C1 -80.4(18)
N2 Fe1 N1 C1 -178.3(5)
N3 Fe1 N1 C1 97.9(8)
N4 Fe1 N1 C1 16.4(5)
N5 Fe1 N2 C9 85.3(19)
N5' Fe1 N2 C9 79.8(19)
N3 Fe1 N2 C9 -16.3(5)
N1 Fe1 N2 C9 -179.6(5)
N4 Fe1 N2 C9 -97.5(9)
N5 Fe1 N2 C6 -83.7(19)
N5' Fe1 N2 C6 -89.2(19)
N3 Fe1 N2 C6 174.7(5)
N1 Fe1 N2 C6 11.3(5)
N4 Fe1 N2 C6 93.4(9)
N5 Fe1 N3 C11 -75.0(16)
N5' Fe1 N3 C11 -82.7(17)
N2 Fe1 N3 C11 15.1(5)
N1 Fe1 N3 C11 99.0(8)
N4 Fe1 N3 C11 -179.6(5)
N5 Fe1 N3 C14 94.2(16)
N5' Fe1 N3 C14 86.5(17)
N2 Fe1 N3 C14 -175.7(5)
N1 Fe1 N3 C14 -91.8(8)
N4 Fe1 N3 C14 -10.4(5)
N5 Fe1 N4 C19 77.4(19)
N5' Fe1 N4 C19 83.0(19)
N2 Fe1 N4 C19 -99.7(9)
N3 Fe1 N4 C19 179.2(5)
N1 Fe1 N4 C19 -17.4(5)
N5 Fe1 N4 C16 -89.9(19)
N5' Fe1 N4 C16 -84.4(19)
N2 Fe1 N4 C16 93.0(9)
N3 Fe1 N4 C16 11.8(5)
N1 Fe1 N4 C16 175.3(5)
C4 N1 C1 C20 178.7(6)
Fe1 N1 C1 C20 -10.0(9)
C4 N1 C1 C2 -1.0(7)
Fe1 N1 C1 C2 170.3(4)
C20 C1 C2 C3 -178.3(7)
N1 C1 C2 C3 1.4(8)
C1 C2 C3 C4 -1.2(8)
C1 N1 C4 C5 176.5(6)
Fe1 N1 C4 C5 5.2(10)
C1 N1 C4 C3 0.2(7)
Fe1 N1 C4 C3 -171.1(4)
C2 C3 C4 C5 -175.8(7)
C2 C3 C4 N1 0.7(8)
N1 C4 C5 C6 -0.2(11)
C3 C4 C5 C6 175.6(7)
N1 C4 C5 C21 178.2(6)
C3 C4 C5 C21 -6.1(10)
C9 N2 C6 C5 178.2(6)
Fe1 N2 C6 C5 -10.8(9)
C9 N2 C6 C7 -1.9(7)
Fe1 N2 C6 C7 169.1(4)
C4 C5 C6 N2 3.1(11)
C21 C5 C6 N2 -175.2(6)
C4 C5 C6 C7 -176.8(6)
C21 C5 C6 C7 4.9(10)
N2 C6 C7 C8 2.1(8)
C5 C6 C7 C8 -178.0(7)
C6 C7 C8 C9 -1.4(8)
C6 N2 C9 C10 -176.4(6)
Fe1 N2 C9 C10 12.7(10)
C6 N2 C9 C8 1.1(7)
Fe1 N2 C9 C8 -169.8(4)
C7 C8 C9 N2 0.2(8)
C7 C8 C9 C10 177.8(6)
N2 C9 C10 C11 -1.2(11)
C8 C9 C10 C11 -178.4(6)
N2 C9 C10 C34 175.6(6)
C8 C9 C10 C34 -1.6(10)
C14 N3 C11 C10 178.4(6)
Fe1 N3 C11 C10 -10.5(9)
C14 N3 C11 C12 -0.4(7)
Fe1 N3 C11 C12 170.7(4)
C9 C10 C11 N3 0.2(10)
C34 C10 C11 N3 -176.7(6)
C9 C10 C11 C12 178.8(6)
C34 C10 C11 C12 2.0(10)
N3 C11 C12 C13 0.1(8)
C10 C11 C12 C13 -178.8(6)
C11 C12 C13 C14 0.3(8)
C11 N3 C14 C15 177.8(6)
Fe1 N3 C14 C15 6.7(9)
C11 N3 C14 C13 0.6(7)
Fe1 N3 C14 C13 -170.5(4)
C12 C13 C14 N3 -0.5(8)
C12 C13 C14 C15 -177.8(6)
N3 C14 C15 C16 0.1(11)
C13 C14 C15 C16 177.0(7)
N3 C14 C15 C47 -178.4(6)
C13 C14 C15 C47 -1.5(10)
C14 C15 C16 N4 1.5(11)
C47 C15 C16 N4 180.0(6)
C14 C15 C16 C17 -177.9(7)
C47 C15 C16 C17 0.6(10)
C19 N4 C16 C15 -179.4(6)
Fe1 N4 C16 C15 -9.8(9)
C19 N4 C16 C17 0.1(7)
Fe1 N4 C16 C17 169.6(4)
C15 C16 C17 C18 179.1(7)
N4 C16 C17 C18 -0.3(8)
C16 C17 C18 C19 0.4(8)
C16 N4 C19 C20 -178.3(6)
Fe1 N4 C19 C20 12.1(9)
C16 N4 C19 C18 0.2(7)
Fe1 N4 C19 C18 -169.4(4)
C17 C18 C19 C20 178.1(7)
C17 C18 C19 N4 -0.4(8)
N4 C19 C20 C1 1.7(11)
C18 C19 C20 C1 -176.5(6)
N4 C19 C20 C60 -179.9(6)
C18 C19 C20 C60 1.9(10)
N1 C1 C20 C19 -2.8(11)
C2 C1 C20 C19 176.8(6)
N1 C1 C20 C60 178.7(6)
C2 C1 C20 C60 -1.6(10)
C4 C5 C21 C26 -92.1(8)
C6 C5 C21 C26 86.3(8)
C4 C5 C21 C22 87.3(8)
C6 C5 C21 C22 -94.3(8)
C26 C21 C22 C23 0.8(10)
C5 C21 C22 C23 -178.6(6)
C26 C21 C22 N27 179.2(6)
C5 C21 C22 N27 -0.3(9)
C21 C22 C23 C24 -0.5(10)
N27 C22 C23 C24 -178.7(7)
C22 C23 C24 C25 -0.3(11)
C23 C24 C25 C26 0.6(12)
C22 C21 C26 C25 -0.5(10)
C5 C21 C26 C25 179.0(6)
C24 C25 C26 C21 -0.3(11)
C21 C22 N27 C28 -171.6(7)
C23 C22 N27 C28 6.7(11)
C22 N27 C28 O29 -3.8(11)
C22 N27 C28 C30 174.6(6)
O29 C28 C30 C31 116.2(7)
N27 C28 C30 C31 -62.3(7)
O29 C28 C30 C32 -121.7(7)
N27 C28 C30 C32 59.8(7)
O29 C28 C30 C33' -51.6(12)
N27 C28 C30 C33' 129.9(11)
O29 C28 C30 C31' 68.9(12)
N27 C28 C30 C31' -109.6(11)
O29 C28 C30 C32' -172.0(11)
N27 C28 C30 C32' 9.5(11)
O29 C28 C30 C33 -3.2(8)
N27 C28 C30 C33 178.3(7)
C9 C10 C34 C39 -99.8(8)
C11 C10 C34 C39 77.2(8)
C9 C10 C34 C35 79.2(8)
C11 C10 C34 C35 -103.9(7)
C39 C34 C35 C36 0.6(10)
C10 C34 C35 C36 -178.3(6)
C39 C34 C35 N40 -178.3(6)
C10 C34 C35 N40 2.8(9)
N40 C35 C36 C37 177.9(7)
C34 C35 C36 C37 -0.9(11)
C35 C36 C37 C38 1.3(12)
C36 C37 C38 C39 -1.4(12)
C37 C38 C39 C34 1.1(12)
C35 C34 C39 C38 -0.7(11)
C10 C34 C39 C38 178.2(7)
C36 C35 N40 C41 17.5(12)
C34 C35 N40 C41 -163.6(7)
C35 N40 C41 O42 -9.6(13)
C35 N40 C41 C43 175.5(6)
O42 C41 C43 C46' -118.3(10)
N40 C41 C43 C46' 56.8(9)
O42 C41 C43 C45 47.1(10)
N40 C41 C43 C45 -137.8(9)
O42 C41 C43 C44' 117.7(9)
N40 C41 C43 C44' -67.2(9)
O42 C41 C43 C44 170.4(9)
N40 C41 C43 C44 -14.5(9)
O42 C41 C43 C45' 2.9(10)
N40 C41 C43 C45' 178.0(9)
O42 C41 C43 C46 -74.8(9)
N40 C41 C43 C46 100.3(9)
C16 C15 C47 C52 78.6(9)
C14 C15 C47 C52 -102.9(8)
C16 C15 C47 C48 -101.6(8)
C14 C15 C47 C48 77.0(8)
C52 C47 C48 N53 -175.1(6)
C15 C47 C48 N53 5.1(9)
C52 C47 C48 C49 1.3(10)
C15 C47 C48 C49 -178.5(6)
N53 C48 C49 C50 174.8(7)
C47 C48 C49 C50 -1.4(10)
C48 C49 C50 C51 0.2(11)
C49 C50 C51 C52 1.1(12)
C48 C47 C52 C51 -0.1(10)
C15 C47 C52 C51 179.8(6)
C50 C51 C52 C47 -1.1(11)
C47 C48 N53 C54 -170.5(7)
C49 C48 N53 C54 13.3(12)
C48 N53 C54 O55 0.2(12)
C48 N53 C54 C56 179.0(6)
O55 C54 C56 C59 108.8(9)
N53 C54 C56 C59 -70.0(9)
O55 C54 C56 C57' -54.4(11)
N53 C54 C56 C57' 126.8(10)
O55 C54 C56 C58 -129.1(9)
N53 C54 C56 C58 52.0(9)
O55 C54 C56 C59' 65.9(11)
N53 C54 C56 C59' -113.0(10)
O55 C54 C56 C58' -175.2(11)
N53 C54 C56 C58' 5.9(11)
O55 C54 C56 C57 -10.1(9)
N53 C54 C56 C57 171.0(8)
C19 C20 C60 C65 -95.5(8)
C1 C20 C60 C65 83.0(8)
C19 C20 C60 C61 84.3(8)
C1 C20 C60 C61 -97.2(8)
C65 C60 C61 C62 -0.2(10)
C20 C60 C61 C62 -179.9(6)
C65 C60 C61 N66 -178.6(6)
C20 C60 C61 N66 1.6(9)
C60 C61 C62 C63 0.0(10)
N66 C61 C62 C63 178.3(6)
C61 C62 C63 C64 -0.4(11)
C62 C63 C64 C65 1.0(13)
C61 C60 C65 C64 0.8(11)
C20 C60 C65 C64 -179.4(7)
C63 C64 C65 C60 -1.2(13)
C60 C61 N66 C67 -172.4(6)
C62 C61 N66 C67 9.2(11)
C61 N66 C67 O68 0.2(12)
C61 N66 C67 C69 -179.7(6)
O68 C67 C69 C70 174.3(7)
N66 C67 C69 C70 -5.8(10)
O68 C67 C69 C71 -64.7(9)
N66 C67 C69 C71 115.2(7)
O68 C67 C69 C72 53.8(10)
N66 C67 C69 C72 -126.3(8)
